data_1572574
loop_
_publ_author_name
'Luo, Jian-Bin'
'Wei, Jun-Hua'
'He, Zi-Lin'
'Chen, Jing-Hua'
'Peng, Qing-Peng'
'Zhang, Zhi-Zhong'
'Kuang, Dai-Bin'

_publ_section_title
;
 Bisphosphonium cation based metal halide glass scintillators with tunable
 melting points.
;
_journal_issue 39
_journal_name_full 'Chemical science'
_journal_page_first 16338
_journal_page_last 16346
_journal_paper_doi 10.1039/d4sc04229h
_journal_volume 15
_journal_year 2024
_chemical_formula_moiety 'Br4 Mn, C44 H46 P2, C H4 O'
_chemical_formula_sum 'C45 H50 Br4 Mn O P2'
_chemical_formula_weight 1043.37
_space_group_crystal_system monoclinic
_space_group_IT_number 9
_space_group_name_Hall 'C -2yc'
_space_group_name_H-M_alt 'C 1 c 1'
_atom_sites_solution_hydrogens geom
_atom_sites_solution_primary dual
_audit_creation_date 2024-02-27
_audit_creation_method
;
Olex2 1.5
(compiled 2023.08.24 svn.re1ec1418 for OlexSys, GUI svn.r6817)
;
_audit_update_record
;
2024-04-18 deposited with the CCDC.	2024-09-11 downloaded from the CCDC.
;
_cell_angle_alpha 90
_cell_angle_beta 94.1160(10)
_cell_angle_gamma 90
_cell_formula_units_Z 4
_cell_length_a 11.7943(3)
_cell_length_b 19.8244(6)
_cell_length_c 19.3722(7)
_cell_measurement_reflns_used 9994
_cell_measurement_temperature 150.00
_cell_measurement_theta_max 57.162
_cell_measurement_theta_min 3.801
_cell_volume 4517.8(2)
_computing_cell_refinement 'SAINT V8.40B (?, 2016)'
_computing_data_reduction 'SAINT V8.40B (?, 2016)'
_computing_molecular_graphics 'Olex2 1.5 (Dolomanov et al., 2009)'
_computing_publication_material 'Olex2 1.5 (Dolomanov et al., 2009)'
_computing_structure_refinement 'SHELXL 2014/7 (Sheldrick, 2015)'
_computing_structure_solution 'SHELXT 2018/2 (Sheldrick, 2018)'
_diffrn_ambient_temperature 150.00
_diffrn_measured_fraction_theta_full 0.998
_diffrn_measured_fraction_theta_max 0.995
_diffrn_measurement_device_type 'Bruker APEX-II CCD'
_diffrn_measurement_method '\f and \w scans'
_diffrn_radiation_monochromator graphite
_diffrn_radiation_type MoK\a
_diffrn_radiation_wavelength 0.71073
_diffrn_reflns_av_R_equivalents 0.0494
_diffrn_reflns_av_unetI/netI 0.0596
_diffrn_reflns_Laue_measured_fraction_full 0.998
_diffrn_reflns_Laue_measured_fraction_max 0.995
_diffrn_reflns_limit_h_max 14
_diffrn_reflns_limit_h_min -14
_diffrn_reflns_limit_k_max 24
_diffrn_reflns_limit_k_min -18
_diffrn_reflns_limit_l_max 23
_diffrn_reflns_limit_l_min -24
_diffrn_reflns_number 22413
_diffrn_reflns_point_group_measured_fraction_full 0.998
_diffrn_reflns_point_group_measured_fraction_max 0.995
_diffrn_reflns_theta_full 25.242
_diffrn_reflns_theta_max 26.435
_diffrn_reflns_theta_min 2.013
_diffrn_source_current 1.4
_diffrn_source_power 0.07
_diffrn_source_voltage 50.0
_diffrn_standards_number 0
_exptl_absorpt_coefficient_mu 3.933
_exptl_absorpt_correction_T_max 0.7512
_exptl_absorpt_correction_T_min 0.5348
_exptl_absorpt_correction_type multi-scan
_exptl_absorpt_process_details
;
SADABS-2016/2 (Bruker,2016/2) was used for absorption correction.
wR2(int) was 0.1468 before and 0.0572 after correction.
The Ratio of minimum to maximum transmission is 0.7119.
The \l/2 correction factor is Not present.
;
_exptl_crystal_colour colourless
_exptl_crystal_colour_primary colourless
_exptl_crystal_density_diffrn 1.534
_exptl_crystal_description block
_exptl_crystal_F_000 2092
_exptl_crystal_size_max 0.1
_exptl_crystal_size_mid 0.1
_exptl_crystal_size_min 0.1
_refine_diff_density_max 0.617
_refine_diff_density_min -0.592
_refine_diff_density_rms 0.086
_refine_ls_abs_structure_details
;
 Refined as an inversion twin.
;
_refine_ls_abs_structure_Flack 0.510(12)
_refine_ls_extinction_method none
_refine_ls_goodness_of_fit_ref 1.064
_refine_ls_hydrogen_treatment constr
_refine_ls_matrix_type full
_refine_ls_number_parameters 481
_refine_ls_number_reflns 8596
_refine_ls_number_restraints 2
_refine_ls_restrained_S_all 1.064
_refine_ls_R_factor_all 0.0542
_refine_ls_R_factor_gt 0.0412
_refine_ls_shift/su_max 0.000
_refine_ls_shift/su_mean 0.000
_refine_ls_structure_factor_coef Fsqd
_refine_ls_weighting_details 'w=1/[\s^2^(Fo^2^)+(0.0303P)^2^+17.4526P] where P=(Fo^2^+2Fc^2^)/3'
_refine_ls_weighting_scheme calc
_refine_ls_wR_factor_gt 0.0904
_refine_ls_wR_factor_ref 0.0993
_reflns_Friedel_coverage 0.998
_reflns_Friedel_fraction_full 0.998
_reflns_Friedel_fraction_max 0.995
_reflns_number_gt 7459
_reflns_number_total 8596
_reflns_threshold_expression 'I > 2\s(I)'
_cod_data_source_file d4sc04229h2.cif
_cod_data_source_block 11
_cod_depositor_comments 'Adding full bibliography for 1572573--1572580.cif.'
_cod_database_code 1572574
_shelx_shelxl_version_number 2014/7
_shelx_space_group_comment
;
The symmetry employed for this shelxl refinement is uniquely defined
by the following loop, which should always be used as a source of
symmetry information in preference to the above space-group names.
They are only intended as comments.
;
_shelx_estimated_absorpt_t_max 0.694
_shelx_estimated_absorpt_t_min 0.694
_olex2_refinement_description
;
1. Twinned data refinement
 Scales: 0.490(12)
 0.510(12)
2. Fixed Uiso
 At 1.2 times of:
  All C(H) groups, All C(H,H) groups
 At 1.5 times of:
  All C(H,H,H) groups, All O(H) groups
3.a Secondary CH2 refined with riding coordinates:
 C00B(H00A,H00B), C00G(H00F,H00G), C00N(H00K,H00L), C00S(H00N,H00R), C00U(H00S,
 H00T), C00W(H00U,H00W), C00Z(H00Z,H), C01D(H01D,H01E)
3.b Aromatic/amide H refined with riding coordinates:
 C008(H008), C009(H009), C00C(H00C), C00D(H00D), C00E(H00E), C00H(H00H),
 C00I(H00I), C00J(H00J), C00M(H00M), C00O(H00O), C00P(H00P), C00Q(H00Q),
 C00V(H00V), C00X(H00X), C00Y(H00Y), C010(H010), C011(H011), C012(H012),
 C013(H013), C014(H014), C015(H015), C016(H016), C017(H017), C018(H018),
 C019(H019), C01A(H01A), C01B(H01B), C01C(H01C), C01E(H01F), C01G(H01G)
3.c Idealised Me refined as rotating group:
 C3(H3A,H3B,H3C)
3.d Idealised tetrahedral OH refined as rotating group:
 O01F(H01H)
;
_olex2_submission_special_instructions 'No special instructions were received'

loop_
_space_group_symop_operation_xyz
'x, y, z'
'x, -y, z+1/2'
'x+1/2, y+1/2, z'
'x+1/2, -y+1/2, z+1/2'

loop_
_atom_site_label
_atom_site_type_symbol
_atom_site_fract_x
_atom_site_fract_y
_atom_site_fract_z
_atom_site_U_iso_or_equiv
_atom_site_adp_type
_atom_site_occupancy
_atom_site_site_symmetry_order
_atom_site_calc_flag
_atom_site_refinement_flags_posn
_atom_site_refinement_flags_adp
_atom_site_refinement_flags_occupancy
_atom_site_disorder_assembly
_atom_site_disorder_group
Br01 Br 0.09875(7) 0.16738(5) 0.16752(4) 0.0341(2) Uani 1 1 d . . . . .
Br02 Br 0.16117(7) 0.16921(4) -0.04092(4) 0.0334(2) Uani 1 1 d . . . . .
Br03 Br 0.15796(7) 0.34420(4) 0.07612(5) 0.0336(2) Uani 1 1 d . . . . .
Br04 Br 0.42072(7) 0.20532(5) 0.09883(5) 0.0385(2) Uani 1 1 d . . . . .
Mn05 Mn 0.21183(10) 0.22134(6) 0.07647(6) 0.0248(3) Uani 1 1 d . . . . .
P006 P 0.52071(17) 0.54225(10) 0.54758(10) 0.0233(4) Uani 1 1 d . . . . .
P007 P 0.39472(16) 0.82573(10) 0.86662(10) 0.0215(4) Uani 1 1 d . . . . .
C008 C 0.3841(7) 0.7601(4) 0.9929(4) 0.0267(17) Uani 1 1 d . . . . .
H008 H 0.4640 0.7664 0.9994 0.032 Uiso 1 1 calc R U . . .
C009 C 0.8483(7) 0.4847(5) 0.6001(4) 0.0326(19) Uani 1 1 d . . . . .
H009 H 0.8906 0.4439 0.6046 0.039 Uiso 1 1 calc R U . . .
C00A C 0.6713(7) 0.5419(4) 0.5715(4) 0.0244(16) Uani 1 1 d . . . . .
C00B C 0.4698(7) 0.4562(4) 0.5399(4) 0.0279(17) Uani 1 1 d . . . . .
H00A H 0.5201 0.4301 0.5110 0.033 Uiso 1 1 calc R U . . .
H00B H 0.4730 0.4352 0.5863 0.033 Uiso 1 1 calc R U . . .
C00C C 0.9009(7) 0.5459(5) 0.6135(4) 0.0316(19) Uani 1 1 d . . . . .
H00C H 0.9795 0.5473 0.6282 0.038 Uiso 1 1 calc R U . . .
C00D C 0.7251(8) 0.6039(4) 0.5844(4) 0.0319(19) Uani 1 1 d . . . . .
H00D H 0.6832 0.6447 0.5787 0.038 Uiso 1 1 calc R U . . .
C00E C 0.3272(7) 0.7248(4) 1.0418(5) 0.0323(19) Uani 1 1 d . . . . .
H00E H 0.3682 0.7069 1.0817 0.039 Uiso 1 1 calc R U . . .
C00F C 0.3465(7) 0.9108(4) 0.8530(4) 0.0272(18) Uani 1 1 d . . . . .
C00G C 0.5466(7) 0.8294(4) 0.8878(4) 0.0288(18) Uani 1 1 d . . . . .
H00F H 0.5632 0.8641 0.9239 0.035 Uiso 1 1 calc R U . . .
H00G H 0.5732 0.7854 0.9068 0.035 Uiso 1 1 calc R U . . .
C00H C 0.3132(7) 0.9354(5) 0.7877(4) 0.0328(19) Uani 1 1 d . . . . .
H00H H 0.3110 0.9062 0.7488 0.039 Uiso 1 1 calc R U . . .
C00I C 0.7331(6) 0.4831(4) 0.5799(4) 0.0254(17) Uani 1 1 d . . . . .
H00I H 0.6963 0.4409 0.5717 0.030 Uiso 1 1 calc R U . . .
C00J C 0.3490(7) 0.9542(4) 0.9108(4) 0.0283(18) Uani 1 1 d . . . . .
H00J H 0.3712 0.9377 0.9558 0.034 Uiso 1 1 calc R U . . .
C00K C 0.4916(6) 0.5839(4) 0.4668(4) 0.0250(17) Uani 1 1 d . . . . .
C00L C 0.3487(7) 0.4531(4) 0.5076(5) 0.0300(18) Uani 1 1 d . . . . .
C00M C 0.3189(8) 1.0208(5) 0.9012(4) 0.034(2) Uani 1 1 d . . . . .
H00M H 0.3213 1.0506 0.9397 0.040 Uiso 1 1 calc R U . . .
C00N C 0.4527(7) 0.5857(4) 0.6145(4) 0.0275(17) Uani 1 1 d . . . . .
H00K H 0.4745 0.6339 0.6140 0.033 Uiso 1 1 calc R U . . .
H00L H 0.3692 0.5830 0.6048 0.033 Uiso 1 1 calc R U . . .
C00O C 0.2831(8) 1.0025(5) 0.7792(5) 0.037(2) Uani 1 1 d . . . . .
H00O H 0.2611 1.0194 0.7343 0.044 Uiso 1 1 calc R U . . .
C00P C 0.5404(7) 0.5573(5) 0.4084(4) 0.0326(19) Uani 1 1 d . . . . .
H00P H 0.5882 0.5187 0.4123 0.039 Uiso 1 1 calc R U . . .
C00Q C 0.2110(7) 0.7155(4) 1.0324(5) 0.0325(19) Uani 1 1 d . . . . .
H00Q H 0.1723 0.6908 1.0655 0.039 Uiso 1 1 calc R U . . .
C00R C 0.3247(7) 0.7863(4) 0.9346(4) 0.0230(16) Uani 1 1 d . . . . .
C00S C 0.3666(7) 0.7763(4) 0.7903(4) 0.0294(18) Uani 1 1 d . . . . .
H00N H 0.2862 0.7824 0.7731 0.035 Uiso 1 1 calc R U . . .
H00R H 0.4150 0.7924 0.7540 0.035 Uiso 1 1 calc R U . . .
C00T C 0.6106(7) 0.8462(5) 0.8248(4) 0.0309(19) Uani 1 1 d . . . . .
C00U C 0.3895(8) 0.7012(4) 0.8036(4) 0.0323(19) Uani 1 1 d . . . . .
H00S H 0.4538 0.6962 0.8389 0.039 Uiso 1 1 calc R U . . .
H00T H 0.3217 0.6802 0.8218 0.039 Uiso 1 1 calc R U . . .
C00V C 0.3298(8) 0.4350(5) 0.4386(5) 0.038(2) Uani 1 1 d . . . . .
H00V H 0.3929 0.4252 0.4125 0.046 Uiso 1 1 calc R U . . .
C00W C 0.4845(9) 0.5565(5) 0.6864(4) 0.038(2) Uani 1 1 d . . . . .
H00U H 0.4674 0.5076 0.6858 0.046 Uiso 1 1 calc R U . . .
H00W H 0.5673 0.5618 0.6971 0.046 Uiso 1 1 calc R U . . .
C00X C 0.4207(7) 0.6400(5) 0.4599(4) 0.0323(19) Uani 1 1 d . . . . .
H00X H 0.3866 0.6574 0.4992 0.039 Uiso 1 1 calc R U . . .
C00Y C 0.8399(8) 0.6056(5) 0.6056(4) 0.035(2) Uani 1 1 d . . . . .
H00Y H 0.8767 0.6476 0.6147 0.042 Uiso 1 1 calc R U . . .
C00Z C 0.4175(9) 0.6654(5) 0.7379(5) 0.039(2) Uani 1 1 d . . . . .
H00Z H 0.3596 0.6778 0.7006 0.046 Uiso 1 1 calc R U . . .
H H 0.4919 0.6820 0.7243 0.046 Uiso 1 1 calc R U . . .
C010 C 0.2072(7) 0.7771(4) 0.9253(4) 0.0314(19) Uani 1 1 d . . . . .
H010 H 0.1659 0.7946 0.8853 0.038 Uiso 1 1 calc R U . . .
C011 C 0.1509(8) 0.7421(5) 0.9749(5) 0.035(2) Uani 1 1 d . . . . .
H011 H 0.0707 0.7365 0.9692 0.043 Uiso 1 1 calc R U . . .
C012 C 0.2852(7) 1.0448(5) 0.8358(5) 0.038(2) Uani 1 1 d . . . . .
H012 H 0.2633 1.0907 0.8298 0.045 Uiso 1 1 calc R U . . .
C013 C 0.6557(8) 0.7933(5) 0.7876(5) 0.040(2) Uani 1 1 d . . . . .
H013 H 0.6478 0.7480 0.8026 0.047 Uiso 1 1 calc R U . . .
C014 C 0.5171(8) 0.5886(6) 0.3451(5) 0.040(2) Uani 1 1 d . . . . .
H014 H 0.5489 0.5710 0.3052 0.049 Uiso 1 1 calc R U . . .
C015 C 0.3996(8) 0.6705(5) 0.3957(5) 0.040(2) Uani 1 1 d . . . . .
H015 H 0.3516 0.7089 0.3909 0.048 Uiso 1 1 calc R U . . .
C016 C 0.2215(9) 0.4310(6) 0.4072(6) 0.053(3) Uani 1 1 d . . . . .
H016 H 0.2104 0.4183 0.3600 0.064 Uiso 1 1 calc R U . . .
C017 C 0.6788(10) 0.9245(7) 0.7425(6) 0.060(3) Uani 1 1 d . . . . .
H017 H 0.6866 0.9695 0.7265 0.072 Uiso 1 1 calc R U . . .
C018 C 0.4490(8) 0.6445(6) 0.3392(4) 0.044(2) Uani 1 1 d . . . . .
H018 H 0.4355 0.6657 0.2954 0.052 Uiso 1 1 calc R U . . .
C019 C 0.6215(9) 0.9109(6) 0.8030(5) 0.046(2) Uani 1 1 d . . . . .
H019 H 0.5909 0.9469 0.8282 0.055 Uiso 1 1 calc R U . . .
C01A C 0.7228(10) 0.8711(7) 0.7075(6) 0.060(3) Uani 1 1 d . . . . .
H01A H 0.7617 0.8800 0.6672 0.071 Uiso 1 1 calc R U . . .
C01B C 0.2554(8) 0.4680(5) 0.5442(5) 0.045(2) Uani 1 1 d . . . . .
H01B H 0.2656 0.4812 0.5914 0.054 Uiso 1 1 calc R U . . .
C01C C 0.7126(9) 0.8073(6) 0.7282(5) 0.050(3) Uani 1 1 d . . . . .
H01C H 0.7437 0.7716 0.7029 0.061 Uiso 1 1 calc R U . . .
C01D C 0.4224(10) 0.5894(5) 0.7432(5) 0.043(2) Uani 1 1 d . . . . .
H01D H 0.3439 0.5716 0.7417 0.052 Uiso 1 1 calc R U . . .
H01E H 0.4608 0.5769 0.7886 0.052 Uiso 1 1 calc R U . . .
C01E C 0.1307(10) 0.4452(6) 0.4440(8) 0.066(4) Uani 1 1 d . . . . .
H01F H 0.0561 0.4424 0.4221 0.079 Uiso 1 1 calc R U . . .
O01F O 0.1194(14) 0.3703(11) 0.2464(7) 0.159(7) Uani 1 1 d . . . . .
H01H H 0.1280 0.3580 0.2056 0.239 Uiso 1 1 calc R U . . .
C01G C 0.1453(9) 0.4634(6) 0.5113(7) 0.063(3) Uani 1 1 d . . . . .
H01G H 0.0810 0.4731 0.5365 0.075 Uiso 1 1 calc R U . . .
C3 C 0.0269(15) 0.3337(10) 0.2726(9) 0.096(5) Uani 1 1 d . . . . .
H3A H -0.0409 0.3386 0.2406 0.145 Uiso 1 1 calc R U . . .
H3B H 0.0111 0.3517 0.3181 0.145 Uiso 1 1 calc R U . . .
H3C H 0.0471 0.2859 0.2770 0.145 Uiso 1 1 calc R U . . .

loop_
_atom_site_aniso_label
_atom_site_aniso_U_11
_atom_site_aniso_U_22
_atom_site_aniso_U_33
_atom_site_aniso_U_23
_atom_site_aniso_U_13
_atom_site_aniso_U_12
Br01 0.0374(5) 0.0404(5) 0.0250(4) 0.0013(4) 0.0046(3) -0.0063(4)
Br02 0.0476(5) 0.0270(4) 0.0256(4) -0.0006(4) 0.0022(4) 0.0063(4)
Br03 0.0334(5) 0.0245(4) 0.0424(5) -0.0035(4) -0.0007(4) 0.0005(3)
Br04 0.0288(4) 0.0405(5) 0.0461(5) -0.0003(4) 0.0034(4) 0.0024(4)
Mn05 0.0274(6) 0.0230(6) 0.0241(6) 0.0001(5) 0.0026(5) -0.0006(5)
P006 0.0283(11) 0.0192(10) 0.0220(10) -0.0014(8) 0.0000(8) 0.0029(8)
P007 0.0255(11) 0.0221(11) 0.0167(9) -0.0001(8) -0.0007(7) 0.0029(8)
C008 0.024(4) 0.027(4) 0.029(4) -0.004(4) 0.002(3) 0.002(3)
C009 0.034(5) 0.030(5) 0.035(5) 0.000(4) 0.007(4) 0.004(4)
C00A 0.030(4) 0.024(4) 0.018(4) -0.002(3) -0.001(3) 0.000(3)
C00B 0.030(4) 0.018(4) 0.035(4) 0.001(3) 0.002(3) 0.004(3)
C00C 0.028(4) 0.035(5) 0.031(4) 0.005(4) -0.002(3) -0.004(4)
C00D 0.039(5) 0.021(4) 0.034(5) 0.003(4) -0.003(4) 0.000(4)
C00E 0.035(5) 0.032(5) 0.030(4) 0.005(4) 0.000(4) 0.000(4)
C00F 0.027(4) 0.029(5) 0.026(4) 0.000(3) 0.003(3) 0.001(3)
C00G 0.030(4) 0.030(5) 0.026(4) 0.001(4) 0.001(3) 0.001(3)
C00H 0.036(5) 0.042(5) 0.020(4) 0.000(4) 0.000(3) 0.003(4)
C00I 0.027(4) 0.022(4) 0.028(4) -0.005(3) 0.004(3) 0.001(3)
C00J 0.034(4) 0.033(5) 0.018(4) -0.002(3) 0.003(3) -0.001(4)
C00K 0.025(4) 0.025(4) 0.025(4) -0.006(3) 0.004(3) -0.003(3)
C00L 0.030(4) 0.016(4) 0.044(5) -0.001(4) 0.002(4) 0.003(3)
C00M 0.042(5) 0.031(5) 0.029(4) -0.002(4) 0.012(4) 0.004(4)
C00N 0.036(5) 0.023(4) 0.024(4) -0.002(3) -0.001(3) 0.006(3)
C00O 0.046(5) 0.037(5) 0.028(4) 0.007(4) 0.005(4) 0.010(4)
C00P 0.032(4) 0.040(5) 0.026(4) -0.007(4) 0.002(3) 0.003(4)
C00Q 0.036(5) 0.026(5) 0.037(5) 0.005(4) 0.009(4) 0.004(4)
C00R 0.030(4) 0.019(4) 0.020(4) 0.000(3) 0.003(3) 0.003(3)
C00S 0.032(4) 0.031(5) 0.025(4) -0.001(4) -0.002(3) 0.001(4)
C00T 0.029(4) 0.037(5) 0.026(4) 0.002(4) -0.002(3) -0.005(4)
C00U 0.042(5) 0.029(5) 0.026(4) -0.004(4) 0.001(4) 0.002(4)
C00V 0.036(5) 0.036(5) 0.042(5) -0.002(4) -0.002(4) -0.004(4)
C00W 0.054(6) 0.037(5) 0.025(4) 0.002(4) 0.003(4) 0.017(4)
C00X 0.034(5) 0.039(5) 0.025(4) 0.003(4) 0.007(3) 0.004(4)
C00Y 0.042(5) 0.030(5) 0.031(5) 0.000(4) -0.002(4) -0.013(4)
C00Z 0.051(6) 0.038(6) 0.027(4) -0.009(4) 0.000(4) 0.003(4)
C010 0.029(4) 0.032(5) 0.033(4) 0.004(4) -0.003(3) -0.001(3)
C011 0.028(4) 0.034(5) 0.045(5) -0.003(4) 0.011(4) -0.002(4)
C012 0.032(5) 0.032(5) 0.051(6) 0.008(4) 0.012(4) 0.008(4)
C013 0.037(5) 0.046(6) 0.035(5) -0.011(4) 0.002(4) -0.006(4)
C014 0.038(5) 0.059(7) 0.025(4) -0.007(4) 0.004(4) -0.008(5)
C015 0.036(5) 0.048(6) 0.034(5) 0.012(4) -0.004(4) 0.007(4)
C016 0.047(6) 0.055(7) 0.056(6) -0.015(6) -0.011(5) 0.002(5)
C017 0.064(8) 0.059(8) 0.057(7) 0.015(6) 0.012(6) -0.014(6)
C018 0.041(5) 0.066(7) 0.022(4) 0.010(4) -0.004(4) -0.009(5)
C019 0.047(6) 0.046(6) 0.044(6) 0.001(5) 0.005(4) -0.009(5)
C01A 0.057(7) 0.084(10) 0.038(6) 0.000(6) 0.006(5) -0.017(6)
C01B 0.046(6) 0.040(6) 0.052(6) -0.015(5) 0.020(5) -0.008(4)
C01C 0.053(6) 0.061(8) 0.038(6) -0.008(5) 0.011(5) -0.013(5)
C01D 0.074(7) 0.033(5) 0.023(4) -0.003(4) 0.010(4) 0.012(5)
C01E 0.037(6) 0.057(8) 0.101(10) -0.022(7) -0.012(6) 0.007(5)
O01F 0.118(11) 0.27(2) 0.093(9) -0.084(12) 0.011(8) -0.022(13)
C01G 0.033(6) 0.054(7) 0.103(10) -0.015(7) 0.019(6) 0.002(5)
C3 0.080(11) 0.113(14) 0.095(12) -0.017(10) -0.003(9) 0.012(10)

loop_
_atom_type_symbol
_atom_type_description
_atom_type_scat_dispersion_real
_atom_type_scat_dispersion_imag
_atom_type_scat_source
C C 0.0033 0.0016 'International Tables Vol C Tables 4.2.6.8 and 6.1.1.4'
H H 0.0000 0.0000 'International Tables Vol C Tables 4.2.6.8 and 6.1.1.4'
Br Br -0.2901 2.4595 'International Tables Vol C Tables 4.2.6.8 and 6.1.1.4'
Mn Mn 0.3368 0.7283 'International Tables Vol C Tables 4.2.6.8 and 6.1.1.4'
O O 0.0106 0.0060 'International Tables Vol C Tables 4.2.6.8 and 6.1.1.4'
P P 0.1023 0.0942 'International Tables Vol C Tables 4.2.6.8 and 6.1.1.4'

loop_
_geom_angle_atom_site_label_1
_geom_angle_atom_site_label_2
_geom_angle_atom_site_label_3
_geom_angle
_geom_angle_site_symmetry_1
_geom_angle_site_symmetry_3
_geom_angle_publ_flag
Br01 Mn05 Br02 110.64(5) . . ?
Br03 Mn05 Br01 105.43(5) . . ?
Br03 Mn05 Br02 110.46(5) . . ?
Br04 Mn05 Br01 112.96(5) . . ?
Br04 Mn05 Br02 105.72(5) . . ?
Br04 Mn05 Br03 111.72(5) . . ?
C00A P006 C00B 109.4(4) . . ?
C00K P006 C00A 110.6(4) . . ?
C00K P006 C00B 108.8(4) . . ?
C00K P006 C00N 110.2(4) . . ?
C00N P006 C00A 107.4(4) . . ?
C00N P006 C00B 110.4(4) . . ?
C00F P007 C00G 107.1(4) . . ?
C00R P007 C00F 111.2(4) . . ?
C00R P007 C00G 110.7(4) . . ?
C00R P007 C00S 107.6(4) . . ?
C00S P007 C00F 110.9(4) . . ?
C00S P007 C00G 109.4(4) . . ?
C00E C008 H008 119.9 . . ?
C00R C008 H008 119.9 . . ?
C00R C008 C00E 120.3(8) . . ?
C00C C009 H009 120.3 . . ?
C00C C009 C00I 119.4(8) . . ?
C00I C009 H009 120.3 . . ?
C00D C00A P006 118.0(6) . . ?
C00I C00A P006 122.4(6) . . ?
C00I C00A C00D 119.5(7) . . ?
P006 C00B H00A 109.3 . . ?
P006 C00B H00B 109.3 . . ?
H00A C00B H00B 108.0 . . ?
C00L C00B P006 111.6(6) . . ?
C00L C00B H00A 109.3 . . ?
C00L C00B H00B 109.3 . . ?
C009 C00C H00C 119.8 . . ?
C009 C00C C00Y 120.5(8) . . ?
C00Y C00C H00C 119.8 . . ?
C00A C00D H00D 120.1 . . ?
C00Y C00D C00A 119.7(8) . . ?
C00Y C00D H00D 120.1 . . ?
C008 C00E H00E 120.0 . . ?
C00Q C00E C008 120.0(8) . . ?
C00Q C00E H00E 120.0 . . ?
C00H C00F P007 122.1(6) . . ?
C00H C00F C00J 119.9(8) . . ?
C00J C00F P007 117.9(6) . . ?
P007 C00G H00F 109.3 . . ?
P007 C00G H00G 109.3 . . ?
H00F C00G H00G 108.0 . . ?
C00T C00G P007 111.6(6) . . ?
C00T C00G H00F 109.3 . . ?
C00T C00G H00G 109.3 . . ?
C00F C00H H00H 119.9 . . ?
C00O C00H C00F 120.1(8) . . ?
C00O C00H H00H 119.9 . . ?
C009 C00I H00I 119.6 . . ?
C00A C00I C009 120.9(8) . . ?
C00A C00I H00I 119.6 . . ?
C00F C00J H00J 120.4 . . ?
C00M C00J C00F 119.1(7) . . ?
C00M C00J H00J 120.4 . . ?
C00P C00K P006 118.0(6) . . ?
C00X C00K P006 122.0(6) . . ?
C00X C00K C00P 120.0(8) . . ?
C00V C00L C00B 119.2(8) . . ?
C01B C00L C00B 122.7(8) . . ?
C01B C00L C00V 118.1(8) . . ?
C00J C00M H00M 119.7 . . ?
C00J C00M C012 120.5(8) . . ?
C012 C00M H00M 119.7 . . ?
P006 C00N H00K 109.1 . . ?
P006 C00N H00L 109.1 . . ?
H00K C00N H00L 107.8 . . ?
C00W C00N P006 112.5(6) . . ?
C00W C00N H00K 109.1 . . ?
C00W C00N H00L 109.1 . . ?
C00H C00O H00O 120.0 . . ?
C012 C00O C00H 120.0(8) . . ?
C012 C00O H00O 120.0 . . ?
C00K C00P H00P 120.7 . . ?
C014 C00P C00K 118.6(8) . . ?
C014 C00P H00P 120.7 . . ?
C00E C00Q H00Q 119.9 . . ?
C011 C00Q C00E 120.2(8) . . ?
C011 C00Q H00Q 119.9 . . ?
C008 C00R P007 122.2(6) . . ?
C008 C00R C010 119.6(7) . . ?
C010 C00R P007 118.0(6) . . ?
P007 C00S H00N 109.2 . . ?
P007 C00S H00R 109.2 . . ?
H00N C00S H00R 107.9 . . ?
C00U C00S P007 112.0(6) . . ?
C00U C00S H00N 109.2 . . ?
C00U C00S H00R 109.2 . . ?
C013 C00T C00G 118.6(8) . . ?
C019 C00T C00G 121.4(8) . . ?
C019 C00T C013 120.0(9) . . ?
C00S C00U H00S 109.4 . . ?
C00S C00U H00T 109.4 . . ?
H00S C00U H00T 108.0 . . ?
C00Z C00U C00S 111.2(7) . . ?
C00Z C00U H00S 109.4 . . ?
C00Z C00U H00T 109.4 . . ?
C00L C00V H00V 119.3 . . ?
C016 C00V C00L 121.3(9) . . ?
C016 C00V H00V 119.3 . . ?
C00N C00W H00U 108.9 . . ?
C00N C00W H00W 108.9 . . ?
H00U C00W H00W 107.7 . . ?
C01D C00W C00N 113.5(7) . . ?
C01D C00W H00U 108.9 . . ?
C01D C00W H00W 108.9 . . ?
C00K C00X H00X 120.0 . . ?
C015 C00X C00K 120.0(8) . . ?
C015 C00X H00X 120.0 . . ?
C00C C00Y H00Y 120.0 . . ?
C00D C00Y C00C 120.0(8) . . ?
C00D C00Y H00Y 120.0 . . ?
C00U C00Z H00Z 108.5 . . ?
C00U C00Z H 108.5 . . ?
H00Z C00Z H 107.5 . . ?
C01D C00Z C00U 114.9(8) . . ?
C01D C00Z H00Z 108.5 . . ?
C01D C00Z H 108.5 . . ?
C00R C010 H010 120.2 . . ?
C011 C010 C00R 119.6(8) . . ?
C011 C010 H010 120.2 . . ?
C00Q C011 C010 120.3(8) . . ?
C00Q C011 H011 119.9 . . ?
C010 C011 H011 119.9 . . ?
C00M C012 H012 119.8 . . ?
C00O C012 C00M 120.4(8) . . ?
C00O C012 H012 119.8 . . ?
C00T C013 H013 120.1 . . ?
C00T C013 C01C 119.8(10) . . ?
C01C C013 H013 120.1 . . ?
C00P C014 H014 119.5 . . ?
C018 C014 C00P 121.0(8) . . ?
C018 C014 H014 119.5 . . ?
C00X C015 H015 120.3 . . ?
C018 C015 C00X 119.4(9) . . ?
C018 C015 H015 120.3 . . ?
C00V C016 H016 120.0 . . ?
C01E C016 C00V 119.9(11) . . ?
C01E C016 H016 120.0 . . ?
C019 C017 H017 120.7 . . ?
C01A C017 H017 120.7 . . ?
C01A C017 C019 118.6(11) . . ?
C014 C018 C015 121.0(8) . . ?
C014 C018 H018 119.5 . . ?
C015 C018 H018 119.5 . . ?
C00T C019 C017 119.8(10) . . ?
C00T C019 H019 120.1 . . ?
C017 C019 H019 120.1 . . ?
C017 C01A H01A 118.9 . . ?
C01C C01A C017 122.2(10) . . ?
C01C C01A H01A 118.9 . . ?
C00L C01B H01B 120.1 . . ?
C00L C01B C01G 119.8(10) . . ?
C01G C01B H01B 120.1 . . ?
C013 C01C H01C 120.2 . . ?
C01A C01C C013 119.6(11) . . ?
C01A C01C H01C 120.2 . . ?
C00W C01D H01D 108.9 . . ?
C00W C01D H01E 108.9 . . ?
C00Z C01D C00W 113.6(8) . . ?
C00Z C01D H01D 108.9 . . ?
C00Z C01D H01E 108.9 . . ?
H01D C01D H01E 107.7 . . ?
C016 C01E H01F 119.7 . . ?
C01G C01E C016 120.7(11) . . ?
C01G C01E H01F 119.7 . . ?
C3 O01F H01H 109.5 . . ?
C01B C01G H01G 119.9 . . ?
C01E C01G C01B 120.2(10) . . ?
C01E C01G H01G 119.9 . . ?
O01F C3 H3A 109.5 . . ?
O01F C3 H3B 109.5 . . ?
O01F C3 H3C 109.5 . . ?
H3A C3 H3B 109.5 . . ?
H3A C3 H3C 109.5 . . ?
H3B C3 H3C 109.5 . . ?

loop_
_geom_bond_atom_site_label_1
_geom_bond_atom_site_label_2
_geom_bond_distance
_geom_bond_site_symmetry_2
_geom_bond_publ_flag
Br01 Mn05 2.5241(14) . ?
Br02 Mn05 2.5302(14) . ?
Br03 Mn05 2.5171(15) . ?
Br04 Mn05 2.4910(15) . ?
P006 C00A 1.803(8) . ?
P006 C00B 1.811(8) . ?
P006 C00K 1.781(8) . ?
P006 C00N 1.793(8) . ?
P007 C00F 1.793(9) . ?
P007 C00G 1.810(8) . ?
P007 C00R 1.784(8) . ?
P007 C00S 1.785(8) . ?
C008 H008 0.9500 . ?
C008 C00E 1.389(12) . ?
C008 C00R 1.386(11) . ?
C009 H009 0.9500 . ?
C009 C00C 1.380(12) . ?
C009 C00I 1.387(12) . ?
C00A C00D 1.396(11) . ?
C00A C00I 1.379(11) . ?
C00B H00A 0.9900 . ?
C00B H00B 0.9900 . ?
C00B C00L 1.519(12) . ?
C00C H00C 0.9500 . ?
C00C C00Y 1.387(13) . ?
C00D H00D 0.9500 . ?
C00D C00Y 1.387(13) . ?
C00E H00E 0.9500 . ?
C00E C00Q 1.382(13) . ?
C00F C00H 1.385(11) . ?
C00F C00J 1.411(11) . ?
C00G H00F 0.9900 . ?
C00G H00G 0.9900 . ?
C00G C00T 1.517(11) . ?
C00H H00H 0.9500 . ?
C00H C00O 1.382(13) . ?
C00I H00I 0.9500 . ?
C00J H00J 0.9500 . ?
C00J C00M 1.377(12) . ?
C00K C00P 1.408(11) . ?
C00K C00X 1.392(12) . ?
C00L C00V 1.386(13) . ?
C00L C01B 1.382(12) . ?
C00M H00M 0.9500 . ?
C00M C012 1.385(12) . ?
C00N H00K 0.9900 . ?
C00N H00L 0.9900 . ?
C00N C00W 1.531(11) . ?
C00O H00O 0.9500 . ?
C00O C012 1.380(13) . ?
C00P H00P 0.9500 . ?
C00P C014 1.383(13) . ?
C00Q H00Q 0.9500 . ?
C00Q C011 1.380(12) . ?
C00R C010 1.397(12) . ?
C00S H00N 0.9900 . ?
C00S H00R 0.9900 . ?
C00S C00U 1.531(12) . ?
C00T C013 1.399(13) . ?
C00T C019 1.360(14) . ?
C00U H00S 0.9900 . ?
C00U H00T 0.9900 . ?
C00U C00Z 1.513(12) . ?
C00V H00V 0.9500 . ?
C00V C016 1.377(14) . ?
C00W H00U 0.9900 . ?
C00W H00W 0.9900 . ?
C00W C01D 1.513(12) . ?
C00X H00X 0.9500 . ?
C00X C015 1.390(12) . ?
C00Y H00Y 0.9500 . ?
C00Z H00Z 0.9900 . ?
C00Z H 0.9900 . ?
C00Z C01D 1.511(13) . ?
C010 H010 0.9500 . ?
C010 C011 1.392(12) . ?
C011 H011 0.9500 . ?
C012 H012 0.9500 . ?
C013 H013 0.9500 . ?
C013 C01C 1.400(14) . ?
C014 H014 0.9500 . ?
C014 C018 1.370(15) . ?
C015 H015 0.9500 . ?
C015 C018 1.376(14) . ?
C016 H016 0.9500 . ?
C016 C01E 1.357(17) . ?
C017 H017 0.9500 . ?
C017 C019 1.420(15) . ?
C017 C01A 1.379(18) . ?
C018 H018 0.9500 . ?
C019 H019 0.9500 . ?
C01A H01A 0.9500 . ?
C01A C01C 1.336(17) . ?
C01B H01B 0.9500 . ?
C01B C01G 1.408(15) . ?
C01C H01C 0.9500 . ?
C01D H01D 0.9900 . ?
C01D H01E 0.9900 . ?
C01E H01F 0.9500 . ?
C01E C01G 1.352(18) . ?
O01F H01H 0.8400 . ?
O01F C3 1.43(2) . ?
C01G H01G 0.9500 . ?
C3 H3A 0.9800 . ?
C3 H3B 0.9800 . ?
C3 H3C 0.9800 . ?

loop_
_geom_torsion_atom_site_label_1
_geom_torsion_atom_site_label_2
_geom_torsion_atom_site_label_3
_geom_torsion_atom_site_label_4
_geom_torsion
_geom_torsion_site_symmetry_1
_geom_torsion_site_symmetry_2
_geom_torsion_site_symmetry_3
_geom_torsion_site_symmetry_4
_geom_torsion_publ_flag
P006 C00A C00D C00Y 177.5(7) . . . . ?
P006 C00A C00I C009 -178.3(6) . . . . ?
P006 C00B C00L C00V 102.3(8) . . . . ?
P006 C00B C00L C01B -77.4(9) . . . . ?
P006 C00K C00P C014 179.1(7) . . . . ?
P006 C00K C00X C015 -179.4(7) . . . . ?
P006 C00N C00W C01D -176.4(7) . . . . ?
P007 C00F C00H C00O -176.1(7) . . . . ?
P007 C00F C00J C00M 176.1(6) . . . . ?
P007 C00G C00T C013 -95.9(8) . . . . ?
P007 C00G C00T C019 82.0(10) . . . . ?
P007 C00R C010 C011 175.2(6) . . . . ?
P007 C00S C00U C00Z -154.4(7) . . . . ?
C008 C00E C00Q C011 -0.8(13) . . . . ?
C008 C00R C010 C011 0.5(12) . . . . ?
C009 C00C C00Y C00D 0.3(13) . . . . ?
C00A P006 C00B C00L -169.9(6) . . . . ?
C00A P006 C00K C00P 60.2(7) . . . . ?
C00A P006 C00K C00X -121.5(7) . . . . ?
C00A P006 C00N C00W -53.6(7) . . . . ?
C00A C00D C00Y C00C 0.4(13) . . . . ?
C00B P006 C00A C00D -176.0(6) . . . . ?
C00B P006 C00A C00I 1.7(8) . . . . ?
C00B P006 C00K C00P -60.0(7) . . . . ?
C00B P006 C00K C00X 118.2(7) . . . . ?
C00B P006 C00N C00W 65.6(7) . . . . ?
C00B C00L C00V C016 179.5(9) . . . . ?
C00B C00L C01B C01G -179.3(9) . . . . ?
C00C C009 C00I C00A 1.5(12) . . . . ?
C00D C00A C00I C009 -0.8(12) . . . . ?
C00E C008 C00R P007 -174.5(7) . . . . ?
C00E C008 C00R C010 0.1(12) . . . . ?
C00E C00Q C011 C010 1.4(13) . . . . ?
C00F P007 C00G C00T -72.9(7) . . . . ?
C00F P007 C00R C008 -121.8(7) . . . . ?
C00F P007 C00R C010 63.5(7) . . . . ?
C00F P007 C00S C00U -171.0(6) . . . . ?
C00F C00H C00O C012 -0.7(14) . . . . ?
C00F C00J C00M C012 0.8(13) . . . . ?
C00G P007 C00F C00H 107.8(7) . . . . ?
C00G P007 C00F C00J -68.7(7) . . . . ?
C00G P007 C00R C008 -2.9(8) . . . . ?
C00G P007 C00R C010 -177.6(6) . . . . ?
C00G P007 C00S C00U 71.1(7) . . . . ?
C00G C00T C013 C01C 178.3(8) . . . . ?
C00G C00T C019 C017 -177.9(9) . . . . ?
C00H C00F C00J C00M -0.5(12) . . . . ?
C00H C00O C012 C00M 1.0(14) . . . . ?
C00I C009 C00C C00Y -1.2(13) . . . . ?
C00I C00A C00D C00Y -0.2(12) . . . . ?
C00J C00F C00H C00O 0.4(12) . . . . ?
C00J C00M C012 C00O -1.1(13) . . . . ?
C00K P006 C00A C00D 64.2(7) . . . . ?
C00K P006 C00A C00I -118.2(7) . . . . ?
C00K P006 C00B C00L -49.0(7) . . . . ?
C00K P006 C00N C00W -174.2(6) . . . . ?
C00K C00P C014 C018 0.5(14) . . . . ?
C00K C00X C015 C018 0.4(14) . . . . ?
C00L C00V C016 C01E 0.3(17) . . . . ?
C00L C01B C01G C01E -0.7(17) . . . . ?
C00N P006 C00A C00D -56.0(7) . . . . ?
C00N P006 C00A C00I 121.6(7) . . . . ?
C00N P006 C00B C00L 72.0(7) . . . . ?
C00N P006 C00K C00P 178.8(6) . . . . ?
C00N P006 C00K C00X -3.0(8) . . . . ?
C00N C00W C01D C00Z -44.0(12) . . . . ?
C00P C00K C00X C015 -1.2(13) . . . . ?
C00P C014 C018 C015 -1.4(15) . . . . ?
C00R P007 C00F C00H -131.2(7) . . . . ?
C00R P007 C00F C00J 52.3(7) . . . . ?
C00R P007 C00G C00T 165.8(6) . . . . ?
C00R P007 C00S C00U -49.2(7) . . . . ?
C00R C008 C00E C00Q 0.1(13) . . . . ?
C00R C010 C011 C00Q -1.2(13) . . . . ?
C00S P007 C00F C00H -11.5(8) . . . . ?
C00S P007 C00F C00J 172.0(6) . . . . ?
C00S P007 C00G C00T 47.4(7) . . . . ?
C00S P007 C00R C008 116.6(7) . . . . ?
C00S P007 C00R C010 -58.1(7) . . . . ?
C00S C00U C00Z C01D -170.4(8) . . . . ?
C00T C013 C01C C01A -0.3(15) . . . . ?
C00U C00Z C01D C00W -162.2(8) . . . . ?
C00V C00L C01B C01G 1.0(14) . . . . ?
C00V C016 C01E C01G 0.0(19) . . . . ?
C00X C00K C00P C014 0.8(12) . . . . ?
C00X C015 C018 C014 0.9(15) . . . . ?
C013 C00T C019 C017 0.0(14) . . . . ?
C016 C01E C01G C01B 0(2) . . . . ?
C017 C01A C01C C013 -0.1(18) . . . . ?
C019 C00T C013 C01C 0.4(14) . . . . ?
C019 C017 C01A C01C 0.5(18) . . . . ?
C01A C017 C019 C00T -0.4(16) . . . . ?
C01B C00L C00V C016 -0.8(14) . . . . ?

loop_
_twin_individual_id
_twin_individual_mass_fraction_refined
1 0.490(12)
2 0.510(12)
